data_1514214
loop_
_publ_author_name
'Zhang, Xiaofei'
'Cividino, Pascale'
'Poisson, Jean-Fran\,cois'
'Shpak-Kraievskyi, Pavlo'
'Laurent, Mathieu Y'
'Martel, Arnaud'
'Dujardin, Gilles'
'Py, Sandrine'

_publ_section_title
;
 Asymmetric Synthesis of \a,\a-Disubstituted Amino Acids by Cycloaddition
 of (E)-Ketonitrones with Vinyl Ethers.
;
_journal_issue 7
_journal_name_full 'Organic letters'
_journal_page_first 1936
_journal_page_last 1939
_journal_paper_doi 10.1021/ol500483t
_journal_volume 16
_journal_year 2014
_chemical_absolute_configuration rm
_chemical_formula_moiety 'C14 H20 F3 N O7'
_chemical_formula_sum 'C14 H20 F3 N O7'
_chemical_formula_weight 371.31
_chemical_name_systematic
; 
 ? 
;
_space_group_IT_number 4
_symmetry_cell_setting monoclinic
_symmetry_space_group_name_Hall 'P 2yb'
_symmetry_space_group_name_H-M 'P 1 21 1'
_atom_sites_solution_hydrogens geom
_atom_sites_solution_primary direct
_atom_sites_solution_secondary difmap
_audit_creation_method SHELXL-97
_cell_angle_alpha 90.00
_cell_angle_beta 98.572(2)
_cell_angle_gamma 90.00
_cell_formula_units_Z 4
_cell_length_a 9.2339(8)
_cell_length_b 11.8223(11)
_cell_length_c 17.1508(15)
_cell_measurement_reflns_used 1462
_cell_measurement_temperature 150(2)
_cell_measurement_theta_max 39.36
_cell_measurement_theta_min 4.159
_cell_volume 1851.4(3)
_computing_structure_refinement 'SHELXL-97 (Sheldrick, 2008)'
_computing_structure_solution 'SHELXS-97 (Sheldrick, 2008)'
_diffrn_ambient_temperature 150(2)
_diffrn_detector_area_resol_mean 10.0
_diffrn_measured_fraction_theta_full 0.996
_diffrn_measured_fraction_theta_max 0.996
_diffrn_measurement_device_type 'Bruker APEXII'
_diffrn_measurement_method '\w scans'
_diffrn_radiation_monochromator graphite
_diffrn_radiation_source 'fine-focus sealed tube'
_diffrn_radiation_type MoK\a
_diffrn_radiation_wavelength 0.71073
_diffrn_reflns_av_R_equivalents 0.1158
_diffrn_reflns_av_sigmaI/netI 0.1606
_diffrn_reflns_limit_h_max 13
_diffrn_reflns_limit_h_min -13
_diffrn_reflns_limit_k_max 16
_diffrn_reflns_limit_k_min -16
_diffrn_reflns_limit_l_max 24
_diffrn_reflns_limit_l_min -24
_diffrn_reflns_number 46140
_diffrn_reflns_theta_full 30.55
_diffrn_reflns_theta_max 30.55
_diffrn_reflns_theta_min 2.10
_diffrn_standards_decay_% 0
_diffrn_standards_interval_count 0
_diffrn_standards_number 0
_exptl_absorpt_coefficient_mu 0.124
_exptl_absorpt_correction_T_max 0.995
_exptl_absorpt_correction_T_min 0.989
_exptl_absorpt_correction_type multi-scan
_exptl_absorpt_process_details '(SHELX76; Sheldrick, 2008)'
_exptl_crystal_colour white
_exptl_crystal_density_diffrn 1.332
_exptl_crystal_density_meas ?
_exptl_crystal_density_method 'not measured'
_exptl_crystal_description platelets
_exptl_crystal_F_000 776
_exptl_crystal_size_max 0.158
_exptl_crystal_size_mid 0.077
_exptl_crystal_size_min 0.042
_refine_diff_density_max 0.215
_refine_diff_density_min -0.279
_refine_diff_density_rms 0.054
_refine_ls_abs_structure_details 'Flack H D (1983), Acta Cryst. A39, 876-881'
_refine_ls_abs_structure_Flack 0.3(8)
_refine_ls_extinction_method none
_refine_ls_goodness_of_fit_ref 0.934
_refine_ls_hydrogen_treatment refU
_refine_ls_matrix_type full
_refine_ls_number_parameters 462
_refine_ls_number_reflns 11293
_refine_ls_number_restraints 1
_refine_ls_restrained_S_all 0.934
_refine_ls_R_factor_all 0.1921
_refine_ls_R_factor_gt 0.0601
_refine_ls_shift/su_max 0.000
_refine_ls_shift/su_mean 0.000
_refine_ls_structure_factor_coef Fsqd
_refine_ls_weighting_details 'calc w=1/[\s^2^(Fo^2^)+(0.0437P)^2^+0.0000P] where P=(Fo^2^+2Fc^2^)/3'
_refine_ls_weighting_scheme calc
_refine_ls_wR_factor_gt 0.0964
_refine_ls_wR_factor_ref 0.1313
_reflns_number_gt 4714
_reflns_number_total 11293
_reflns_threshold_expression >2sigma(I)
_cod_data_source_file ol500483t_si_002.cif
_cod_data_source_block xyc18fracafroid_0m
_cod_depositor_comments
;Adding full bibliography for
 ./tmp-cod-update-bibliographies-8800/cifs/1514214.cif.

The following automatic conversions were performed:

'_exptl_crystal_density_meas' value 'not measured' was changed to '?'
- the value is perceived as not measured.

Automatic conversion script
Id: cif_fix_values 3008 2015-01-20 13:52:24Z robertas 
;
_cod_original_sg_symbol_H-M 'P 21'
_cod_database_code 1514214

loop_
_symmetry_equiv_pos_as_xyz
'x, y, z'
'-x, y+1/2, -z'

loop_
_atom_site_label
_atom_site_type_symbol
_atom_site_fract_x
_atom_site_fract_y
_atom_site_fract_z
_atom_site_U_iso_or_equiv
_atom_site_adp_type
_atom_site_occupancy
_atom_site_symmetry_multiplicity
_atom_site_calc_flag
_atom_site_refinement_flags
C1 C 0.5746(4) 0.4325(4) 0.3125(2) 0.0470(10) Uani 1 1 d .
F1 F 0.4380(3) 0.4240(2) 0.27557(12) 0.0729(7) Uani 1 1 d .
F3 F 0.6261(2) 0.53200(18) 0.29370(12) 0.0545(6) Uani 1 1 d .
F2 F 0.6557(3) 0.3534(2) 0.28458(12) 0.0660(7) Uani 1 1 d .
C2 C 0.5829(4) 0.4166(3) 0.4022(2) 0.0343(8) Uani 1 1 d .
O1 O 0.6564(3) 0.3411(2) 0.43641(14) 0.0427(6) Uani 1 1 d .
N1 N 0.5012(3) 0.4855(2) 0.43863(16) 0.0321(6) Uani 1 1 d .
O2 O 0.4367(2) 0.58333(19) 0.39895(13) 0.0360(6) Uani 1 1 d .
C3 C 0.3298(3) 0.6191(3) 0.44704(19) 0.0346(8) Uani 1 1 d .
H3 H 0.3097 0.7002 0.4402 0.042 Uiso 1 1 calc R
O3 O 0.2008(2) 0.55700(19) 0.43119(12) 0.0349(6) Uani 1 1 d .
C4 C 0.1176(4) 0.5794(4) 0.3548(2) 0.0519(11) Uani 1 1 d .
H4A H 0.1760 0.5620 0.3138 0.062 Uiso 1 1 calc R
H4B H 0.0906 0.6587 0.3505 0.062 Uiso 1 1 calc R
C5 C -0.0148(4) 0.5084(4) 0.3454(2) 0.0655(13) Uani 1 1 d .
H5A H 0.0129 0.4300 0.3477 0.098 Uiso 1 1 calc R
H5B H -0.0731 0.5240 0.2954 0.098 Uiso 1 1 calc R
H5C H -0.0707 0.5248 0.3870 0.098 Uiso 1 1 calc R
C6 C 0.4027(3) 0.5945(3) 0.52999(18) 0.0312(8) Uani 1 1 d .
H6A H 0.3311 0.5885 0.5658 0.037 Uiso 1 1 calc R
H6B H 0.4730 0.6530 0.5489 0.037 Uiso 1 1 calc R
C7 C 0.4797(3) 0.4804(3) 0.52198(18) 0.0277(7) Uani 1 1 d .
C8 C 0.6295(3) 0.4707(3) 0.5752(2) 0.0333(8) Uani 1 1 d .
O4 O 0.6596(2) 0.3955(2) 0.62114(13) 0.0393(6) Uani 1 1 d .
O5 O 0.7173(2) 0.55675(19) 0.56160(13) 0.0351(6) Uani 1 1 d .
C9 C 0.8688(3) 0.5635(3) 0.6047(2) 0.0414(9) Uani 1 1 d .
C10 C 0.8644(4) 0.5775(4) 0.6912(2) 0.0680(13) Uani 1 1 d .
H10A H 0.9612 0.5932 0.7179 0.102 Uiso 1 1 calc R
H10B H 0.8286 0.5092 0.7118 0.102 Uiso 1 1 calc R
H10C H 0.8005 0.6391 0.6992 0.102 Uiso 1 1 calc R
C11 C 0.9556(4) 0.4619(3) 0.5868(3) 0.0549(11) Uani 1 1 d .
H11A H 0.9410 0.4487 0.5310 0.082 Uiso 1 1 calc R
H11B H 0.9237 0.3969 0.6132 0.082 Uiso 1 1 calc R
H11C H 1.0577 0.4750 0.6049 0.082 Uiso 1 1 calc R
C12 C 0.9255(4) 0.6691(3) 0.5689(3) 0.0630(13) Uani 1 1 d .
H12A H 1.0265 0.6804 0.5904 0.094 Uiso 1 1 calc R
H12B H 0.8692 0.7333 0.5810 0.094 Uiso 1 1 calc R
H12C H 0.9165 0.6603 0.5128 0.094 Uiso 1 1 calc R
C13 C 0.3861(3) 0.3774(3) 0.53383(18) 0.0303(8) Uani 1 1 d .
H13A H 0.2989 0.3795 0.4946 0.036 Uiso 1 1 calc R
H13B H 0.4405 0.3099 0.5242 0.036 Uiso 1 1 calc R
C14 C 0.3399(3) 0.3675(3) 0.61362(19) 0.0280(7) Uani 1 1 d .
O6 O 0.3539(2) 0.44118(18) 0.66345(12) 0.0322(5) Uani 1 1 d .
O7 O 0.2767(2) 0.26948(17) 0.62221(13) 0.0342(6) Uani 1 1 d .
H7 H 0.2453 0.2684 0.6645 0.051 Uiso 1 1 calc R
C15 C -0.0773(5) 0.2770(3) 1.1066(2) 0.0504(11) Uani 1 1 d .
F4 F -0.2095(3) 0.3124(2) 1.07545(15) 0.0741(8) Uani 1 1 d .
F5 F -0.0873(3) 0.17150(18) 1.13050(12) 0.0623(7) Uani 1 1 d .
F6 F -0.0340(3) 0.3397(2) 1.17121(13) 0.0707(7) Uani 1 1 d .
C16 C 0.0331(4) 0.2921(3) 1.0489(2) 0.0329(8) Uani 1 1 d .
O8 O 0.1385(3) 0.3552(2) 1.06466(13) 0.0441(6) Uani 1 1 d .
N2 N 0.0062(3) 0.2360(2) 0.98161(16) 0.0306(6) Uani 1 1 d .
O9 O -0.1057(2) 0.15247(19) 0.97155(12) 0.0352(6) Uani 1 1 d .
C17 C -0.1133(3) 0.1169(3) 0.89043(18) 0.0310(8) Uani 1 1 d .
H17 H -0.1516 0.0397 0.8833 0.037 Uiso 1 1 calc R
O10 O -0.1947(2) 0.19086(18) 0.83871(12) 0.0314(5) Uani 1 1 d .
C18 C -0.3486(3) 0.1904(3) 0.8452(2) 0.0380(9) Uani 1 1 d .
H18A H -0.3652 0.2289 0.8931 0.046 Uiso 1 1 calc R
H18B H -0.3839 0.1133 0.8470 0.046 Uiso 1 1 calc R
C19 C -0.4276(4) 0.2506(3) 0.77402(19) 0.0436(9) Uani 1 1 d .
H19A H -0.3861 0.3246 0.7704 0.065 Uiso 1 1 calc R
H19B H -0.5295 0.2575 0.7788 0.065 Uiso 1 1 calc R
H19C H -0.4176 0.2082 0.7274 0.065 Uiso 1 1 calc R
C20 C 0.0432(3) 0.1222(3) 0.87639(19) 0.0318(8) Uani 1 1 d .
H20A H 0.0490 0.1293 0.8206 0.038 Uiso 1 1 calc R
H20B H 0.0964 0.0550 0.8966 0.038 Uiso 1 1 calc R
C21 C 0.1049(3) 0.2289(3) 0.92196(18) 0.0278(7) Uani 1 1 d .
C22 C 0.0912(3) 0.3393(3) 0.87475(18) 0.0295(8) Uani 1 1 d .
H22A H -0.0116 0.3523 0.8554 0.035 Uiso 1 1 calc R
H22B H 0.1248 0.4010 0.9102 0.035 Uiso 1 1 calc R
C23 C 0.1747(3) 0.3430(3) 0.80565(18) 0.0293(8) Uani 1 1 d .
O11 O 0.2377(3) 0.44041(18) 0.79690(13) 0.0366(6) Uani 1 1 d .
H11 H 0.2685 0.4414 0.7545 0.055 Uiso 1 1 calc R
O12 O 0.1755(2) 0.26427(18) 0.75903(13) 0.0353(6) Uani 1 1 d .
C24 C 0.2640(4) 0.2099(3) 0.9603(2) 0.0337(8) Uani 1 1 d .
O13 O 0.3653(2) 0.2559(2) 0.93728(14) 0.0404(6) Uani 1 1 d .
O14 O 0.2678(2) 0.13352(19) 1.01761(13) 0.0370(6) Uani 1 1 d .
C25 C 0.4069(4) 0.1003(3) 1.0677(2) 0.0477(10) Uani 1 1 d .
C26 C 0.3527(5) 0.0165(4) 1.1235(3) 0.0870(18) Uani 1 1 d .
H26A H 0.4340 -0.0107 1.1602 0.131 Uiso 1 1 calc R
H26B H 0.3062 -0.0459 1.0940 0.131 Uiso 1 1 calc R
H26C H 0.2836 0.0529 1.1519 0.131 Uiso 1 1 calc R
C27 C 0.4725(5) 0.2037(4) 1.1111(3) 0.0757(14) Uani 1 1 d .
H27A H 0.3986 0.2419 1.1351 0.114 Uiso 1 1 calc R
H27B H 0.5094 0.2537 1.0746 0.114 Uiso 1 1 calc R
H27C H 0.5511 0.1812 1.1512 0.114 Uiso 1 1 calc R
C28 C 0.5060(5) 0.0449(4) 1.0182(3) 0.0759(15) Uani 1 1 d .
H28A H 0.5440 0.1007 0.9860 0.114 Uiso 1 1 calc R
H28B H 0.4523 -0.0110 0.9850 0.114 Uiso 1 1 calc R
H28C H 0.5856 0.0091 1.0516 0.114 Uiso 1 1 calc R

loop_
_atom_site_aniso_label
_atom_site_aniso_U_11
_atom_site_aniso_U_22
_atom_site_aniso_U_33
_atom_site_aniso_U_23
_atom_site_aniso_U_13
_atom_site_aniso_U_12
C1 0.055(3) 0.055(3) 0.033(2) -0.002(2) 0.014(2) -0.005(2)
F1 0.0605(15) 0.119(2) 0.0356(13) -0.0085(14) -0.0060(11) -0.0202(15)
F3 0.0627(14) 0.0620(16) 0.0425(13) 0.0157(11) 0.0202(11) -0.0013(11)
F2 0.0932(18) 0.0646(15) 0.0460(14) -0.0123(12) 0.0294(13) 0.0097(14)
C2 0.0377(19) 0.030(2) 0.036(2) -0.0016(17) 0.0085(17) -0.0063(17)
O1 0.0537(16) 0.0341(14) 0.0425(16) 0.0009(12) 0.0147(13) 0.0021(13)
N1 0.0342(15) 0.0344(16) 0.0270(16) 0.0080(13) 0.0021(13) 0.0015(14)
O2 0.0348(13) 0.0432(15) 0.0307(13) 0.0128(11) 0.0069(11) 0.0052(11)
C3 0.0301(18) 0.038(2) 0.036(2) 0.0080(17) 0.0059(16) -0.0007(16)
O3 0.0302(13) 0.0405(14) 0.0324(14) 0.0094(11) -0.0006(11) -0.0041(11)
C4 0.043(2) 0.070(3) 0.038(2) 0.019(2) -0.0107(18) -0.008(2)
C5 0.058(3) 0.087(3) 0.044(3) 0.022(2) -0.019(2) -0.027(2)
C6 0.0311(18) 0.0319(19) 0.029(2) 0.0050(15) 0.0010(16) 0.0001(15)
C7 0.0321(18) 0.0280(17) 0.0236(18) 0.0022(14) 0.0064(15) 0.0018(15)
C8 0.0326(19) 0.040(2) 0.0274(19) -0.0046(17) 0.0060(16) 0.0032(17)
O4 0.0393(14) 0.0436(15) 0.0349(14) 0.0180(12) 0.0053(11) 0.0068(12)
O5 0.0282(12) 0.0381(13) 0.0362(14) 0.0065(12) -0.0041(10) 0.0003(11)
C9 0.0290(19) 0.057(2) 0.035(2) 0.003(2) -0.0038(16) 0.0000(19)
C10 0.059(3) 0.095(4) 0.045(3) -0.013(3) -0.007(2) 0.000(3)
C11 0.036(2) 0.065(3) 0.063(3) 0.006(2) 0.0046(19) 0.0108(19)
C12 0.041(2) 0.060(3) 0.081(3) 0.010(2) -0.011(2) -0.016(2)
C13 0.0345(18) 0.0279(19) 0.0281(19) 0.0019(15) 0.0037(15) -0.0047(15)
C14 0.0212(16) 0.032(2) 0.0289(19) 0.0043(16) -0.0012(14) 0.0037(15)
O6 0.0371(13) 0.0323(14) 0.0276(13) -0.0008(11) 0.0064(11) -0.0061(11)
O7 0.0424(14) 0.0328(14) 0.0292(14) 0.0011(11) 0.0111(11) -0.0064(11)
C15 0.066(3) 0.052(3) 0.037(2) 0.002(2) 0.017(2) -0.001(2)
F4 0.0549(16) 0.099(2) 0.0753(18) 0.0135(15) 0.0322(14) 0.0200(14)
F5 0.0969(19) 0.0512(15) 0.0419(14) 0.0090(11) 0.0203(13) -0.0149(13)
F6 0.107(2) 0.0694(17) 0.0421(14) -0.0192(13) 0.0328(14) -0.0084(15)
C16 0.038(2) 0.029(2) 0.031(2) 0.0069(16) 0.0057(17) 0.0038(16)
O8 0.0578(16) 0.0354(14) 0.0390(15) -0.0070(12) 0.0069(12) -0.0078(13)
N2 0.0321(15) 0.0313(15) 0.0283(17) -0.0012(13) 0.0041(13) -0.0074(13)
O9 0.0363(13) 0.0427(14) 0.0259(13) 0.0034(11) 0.0021(10) -0.0139(11)
C17 0.0372(19) 0.0301(18) 0.0239(18) 0.0032(15) -0.0011(16) 0.0007(16)
O10 0.0275(12) 0.0359(13) 0.0296(13) 0.0060(11) -0.0004(10) -0.0009(10)
C18 0.0281(19) 0.051(2) 0.034(2) 0.0027(18) 0.0000(16) -0.0033(17)
C19 0.038(2) 0.057(3) 0.032(2) -0.0010(19) -0.0028(17) 0.0066(19)
C20 0.0342(19) 0.0277(19) 0.033(2) -0.0009(15) 0.0035(16) 0.0004(16)
C21 0.0317(18) 0.0279(18) 0.0244(18) 0.0020(14) 0.0067(15) 0.0005(15)
C22 0.0281(18) 0.0320(19) 0.0284(18) 0.0015(15) 0.0041(15) 0.0015(15)
C23 0.0254(18) 0.033(2) 0.0275(19) 0.0077(17) -0.0030(15) 0.0051(16)
O11 0.0449(14) 0.0336(14) 0.0326(14) 0.0008(11) 0.0101(12) -0.0071(11)
O12 0.0432(13) 0.0328(14) 0.0318(14) -0.0042(11) 0.0114(11) -0.0064(11)
C24 0.038(2) 0.030(2) 0.032(2) -0.0007(16) -0.0004(17) 0.0034(17)
O13 0.0327(13) 0.0470(15) 0.0422(15) 0.0116(12) 0.0077(12) -0.0029(12)
O14 0.0330(13) 0.0414(14) 0.0342(14) 0.0134(12) -0.0030(11) 0.0015(11)
C25 0.036(2) 0.063(3) 0.040(2) 0.026(2) -0.0068(18) 0.005(2)
C26 0.063(3) 0.114(4) 0.081(4) 0.074(3) 0.001(3) 0.006(3)
C27 0.061(3) 0.091(4) 0.065(3) 0.001(3) -0.027(2) -0.005(3)
C28 0.058(3) 0.098(4) 0.073(3) 0.031(3) 0.014(2) 0.041(3)

loop_
_atom_type_symbol
_atom_type_description
_atom_type_scat_dispersion_real
_atom_type_scat_dispersion_imag
_atom_type_scat_source
C C 0.0033 0.0016 'International Tables Vol C Tables 4.2.6.8 and 6.1.1.4'
H H 0.0000 0.0000 'International Tables Vol C Tables 4.2.6.8 and 6.1.1.4'
N N 0.0061 0.0033 'International Tables Vol C Tables 4.2.6.8 and 6.1.1.4'
O O 0.0106 0.0060 'International Tables Vol C Tables 4.2.6.8 and 6.1.1.4'
F F 0.0171 0.0103 'International Tables Vol C Tables 4.2.6.8 and 6.1.1.4'

loop_
_geom_angle_atom_site_label_1
_geom_angle_atom_site_label_2
_geom_angle_atom_site_label_3
_geom_angle
F3 C1 F1 107.5(3)
F3 C1 F2 107.1(3)
F1 C1 F2 108.7(3)
F3 C1 C2 112.7(3)
F1 C1 C2 111.7(3)
F2 C1 C2 109.1(3)
O1 C2 N1 122.5(3)
O1 C2 C1 120.8(3)
N1 C2 C1 116.6(3)
C2 N1 O2 119.9(3)
C2 N1 C7 126.9(3)
O2 N1 C7 112.9(2)
N1 O2 C3 103.8(2)
O3 C3 O2 111.9(3)
O3 C3 C6 109.4(3)
O2 C3 C6 103.6(2)
O3 C3 H3 110.6
O2 C3 H3 110.6
C6 C3 H3 110.6
C3 O3 C4 113.9(2)
O3 C4 C5 108.4(3)
O3 C4 H4A 110.0
C5 C4 H4A 110.0
O3 C4 H4B 110.0
C5 C4 H4B 110.0
H4A C4 H4B 108.4
C4 C5 H5A 109.5
C4 C5 H5B 109.5
H5A C5 H5B 109.5
C4 C5 H5C 109.5
H5A C5 H5C 109.5
H5B C5 H5C 109.5
C3 C6 C7 103.4(3)
C3 C6 H6A 111.1
C7 C6 H6A 111.1
C3 C6 H6B 111.1
C7 C6 H6B 111.1
H6A C6 H6B 109.0
N1 C7 C13 108.8(3)
N1 C7 C6 100.5(2)
C13 C7 C6 114.2(2)
N1 C7 C8 109.8(2)
C13 C7 C8 109.7(3)
C6 C7 C8 113.4(3)
O4 C8 O5 126.3(3)
O4 C8 C7 123.1(3)
O5 C8 C7 110.6(3)
C8 O5 C9 120.2(3)
O5 C9 C10 109.7(3)
O5 C9 C11 110.3(3)
C10 C9 C11 112.6(3)
O5 C9 C12 101.5(3)
C10 C9 C12 111.8(4)
C11 C9 C12 110.4(3)
C9 C10 H10A 109.5
C9 C10 H10B 109.5
H10A C10 H10B 109.5
C9 C10 H10C 109.5
H10A C10 H10C 109.5
H10B C10 H10C 109.5
C9 C11 H11A 109.5
C9 C11 H11B 109.5
H11A C11 H11B 109.5
C9 C11 H11C 109.5
H11A C11 H11C 109.5
H11B C11 H11C 109.5
C9 C12 H12A 109.5
C9 C12 H12B 109.5
H12A C12 H12B 109.5
C9 C12 H12C 109.5
H12A C12 H12C 109.5
H12B C12 H12C 109.5
C14 C13 C7 115.4(3)
C14 C13 H13A 108.4
C7 C13 H13A 108.4
C14 C13 H13B 108.4
C7 C13 H13B 108.4
H13A C13 H13B 107.5
O6 C14 O7 123.8(3)
O6 C14 C13 124.9(3)
O7 C14 C13 111.3(3)
C14 O7 H7 109.5
F5 C15 F4 108.7(3)
F5 C15 F6 106.9(3)
F4 C15 F6 107.5(3)
F5 C15 C16 113.2(3)
F4 C15 C16 111.4(3)
F6 C15 C16 108.8(3)
O8 C16 N2 122.6(3)
O8 C16 C15 120.8(3)
N2 C16 C15 116.6(3)
C16 N2 O9 119.6(3)
C16 N2 C21 125.5(3)
O9 N2 C21 113.0(2)
N2 O9 C17 104.4(2)
O10 C17 O9 112.1(3)
O10 C17 C20 108.3(3)
O9 C17 C20 103.4(2)
O10 C17 H17 110.9
O9 C17 H17 110.9
C20 C17 H17 110.9
C17 O10 C18 113.3(2)
O10 C18 C19 107.4(3)
O10 C18 H18A 110.2
C19 C18 H18A 110.2
O10 C18 H18B 110.2
C19 C18 H18B 110.2
H18A C18 H18B 108.5
C18 C19 H19A 109.5
C18 C19 H19B 109.5
H19A C19 H19B 109.5
C18 C19 H19C 109.5
H19A C19 H19C 109.5
H19B C19 H19C 109.5
C17 C20 C21 104.1(3)
C17 C20 H20A 110.9
C21 C20 H20A 110.9
C17 C20 H20B 110.9
C21 C20 H20B 110.9
H20A C20 H20B 109.0
N2 C21 C22 108.0(2)
N2 C21 C24 111.3(3)
C22 C21 C24 110.5(3)
N2 C21 C20 100.3(2)
C22 C21 C20 115.6(3)
C24 C21 C20 110.7(3)
C23 C22 C21 115.4(3)
C23 C22 H22A 108.4
C21 C22 H22A 108.4
C23 C22 H22B 108.4
C21 C22 H22B 108.4
H22A C22 H22B 107.5
O12 C23 O11 123.1(3)
O12 C23 C22 122.9(3)
O11 C23 C22 113.8(3)
C23 O11 H11 109.5
O13 C24 O14 128.0(3)
O13 C24 C21 122.4(3)
O14 C24 C21 109.5(3)
C24 O14 C25 122.1(3)
O14 C25 C28 109.7(3)
O14 C25 C27 108.6(3)
C28 C25 C27 113.7(4)
O14 C25 C26 101.5(3)
C28 C25 C26 111.2(4)
C27 C25 C26 111.4(4)
C25 C26 H26A 109.5
C25 C26 H26B 109.5
H26A C26 H26B 109.5
C25 C26 H26C 109.5
H26A C26 H26C 109.5
H26B C26 H26C 109.5
C25 C27 H27A 109.5
C25 C27 H27B 109.5
H27A C27 H27B 109.5
C25 C27 H27C 109.5
H27A C27 H27C 109.5
H27B C27 H27C 109.5
C25 C28 H28A 109.5
C25 C28 H28B 109.5
H28A C28 H28B 109.5
C25 C28 H28C 109.5
H28A C28 H28C 109.5
H28B C28 H28C 109.5

loop_
_geom_bond_atom_site_label_1
_geom_bond_atom_site_label_2
_geom_bond_distance
C1 F3 1.327(4)
C1 F1 1.328(4)
C1 F2 1.331(4)
C1 C2 1.540(5)
C2 O1 1.218(4)
C2 N1 1.328(4)
N1 O2 1.427(3)
N1 C7 1.473(4)
O2 C3 1.441(4)
C3 O3 1.391(4)
C3 C6 1.509(4)
C3 H3 0.9800
O3 C4 1.441(4)
C4 C5 1.473(5)
C4 H4A 0.9700
C4 H4B 0.9700
C5 H5A 0.9600
C5 H5B 0.9600
C5 H5C 0.9600
C6 C7 1.540(4)
C6 H6A 0.9700
C6 H6B 0.9700
C7 C13 1.524(4)
C7 C8 1.544(4)
C8 O4 1.193(4)
C8 O5 1.343(4)
O5 C9 1.484(4)
C9 C10 1.499(5)
C9 C11 1.502(5)
C9 C12 1.518(5)
C10 H10A 0.9600
C10 H10B 0.9600
C10 H10C 0.9600
C11 H11A 0.9600
C11 H11B 0.9600
C11 H11C 0.9600
C12 H12A 0.9600
C12 H12B 0.9600
C12 H12C 0.9600
C13 C14 1.497(4)
C13 H13A 0.9700
C13 H13B 0.9700
C14 O6 1.213(4)
C14 O7 1.316(4)
O7 H7 0.8200
C15 F5 1.320(4)
C15 F4 1.325(5)
C15 F6 1.344(4)
C15 C16 1.534(5)
C16 O8 1.224(4)
C16 N2 1.322(4)
N2 O9 1.421(3)
N2 C21 1.470(4)
O9 C17 1.445(4)
C17 O10 1.385(3)
C17 C20 1.502(4)
C17 H17 0.9800
O10 C18 1.442(4)
C18 C19 1.505(4)
C18 H18A 0.9700
C18 H18B 0.9700
C19 H19A 0.9600
C19 H19B 0.9600
C19 H19C 0.9600
C20 C21 1.548(4)
C20 H20A 0.9700
C20 H20B 0.9700
C21 C22 1.531(4)
C21 C24 1.534(5)
C22 C23 1.508(4)
C22 H22A 0.9700
C22 H22B 0.9700
C23 O12 1.228(4)
C23 O11 1.308(4)
O11 H11 0.8200
C24 O13 1.199(4)
C24 O14 1.331(4)
O14 C25 1.488(4)
C25 C28 1.491(6)
C25 C27 1.510(6)
C25 C26 1.514(5)
C26 H26A 0.9600
C26 H26B 0.9600
C26 H26C 0.9600
C27 H27A 0.9600
C27 H27B 0.9600
C27 H27C 0.9600
C28 H28A 0.9600
C28 H28B 0.9600
C28 H28C 0.9600
